data_8100474
loop_
_publ_author_name
'Uytterhoeven, Koen'
'Van Meervelt, Luc'
'Smet, Mario'
'Dehaen, Wim'

_publ_section_title
;
Crystal structure of N-(3,5-benzenedicarboxy)-2,5-phenyl-3,4-(9,10-
dihydroanthracen-diyl)-pyrrole --- acetone --- hydrate (1:1:1), 
C~38~H~25~NO~4~ &#x00B7; C~3~H~6~O &#x00B7; H~2~O
;
_journal_issue 4
_journal_name_full 'Zeitschrift f\"ur Kristallographie - New Crystal Structures'
_journal_page_first 485
_journal_page_last 487
_journal_volume 218
_journal_year 2003
_chemical_formula_moiety 'C38 H25 N O4, C3 H6 O, H2 O'
_chemical_formula_structural '(C38 H25 NO4)( C3 H6 O) &#x00B7; H2 O'
_chemical_formula_sum 'C41 H33 N O6'
_chemical_formula_weight 635.68
_space_group_IT_number 2
_space_group_name_Hall '-P 1'
_space_group_name_H-M_alt 'P -1'
_symmetry_cell_setting triclinic
_symmetry_space_group_name_Hall '-P 1'
_symmetry_space_group_name_H-M 'P -1'
_cell_angle_alpha 109.29(2)
_cell_angle_beta 105.16(2)
_cell_angle_gamma 94.24(2)
_cell_formula_units_Z 2
_cell_length_a 9.610(3)
_cell_length_b 12.877(3)
_cell_length_c 15.138(4)
_cell_measurement_temperature 289(2)
_cell_volume 1680.0(9)
_diffrn_ambient_temperature 289(2)
_exptl_crystal_density_diffrn 1.257
_cod_database_code 8100474

loop_
_symmetry_equiv_pos_as_xyz
'x, y, z'
'-x, -y, -z'

loop_
_atom_site_label
_atom_site_type_symbol
_atom_site_fract_x
_atom_site_fract_y
_atom_site_fract_z
_atom_site_U_iso_or_equiv
_atom_site_adp_type
_atom_site_occupancy
_atom_site_symmetry_multiplicity
_atom_site_Wyckoff_symbol
_atom_site_calc_flag
_atom_site_refinement_flags
_atom_site_disorder_assembly
_atom_site_disorder_group
N1 N -0.0014(3) 0.2683(3) 0.8363(2) 0.0413(8) Uani 1 2 i d . . .
C2 C -0.1165(4) 0.2193(3) 0.7472(3) 0.0400(10) Uani 1 2 i d . . .
C3 C -0.1208(4) 0.2943(3) 0.7000(3) 0.0429(10) Uani 1 2 i d . . .
C4 C -0.0113(4) 0.3896(3) 0.7605(3) 0.0399(10) Uani 1 2 i d . . .
C5 C 0.0624(4) 0.3739(3) 0.8441(3) 0.0422(10) Uani 1 2 i d . . .
C6 C -0.2072(4) 0.3024(3) 0.6039(3) 0.0434(10) Uani 1 2 i d . . .
H6 H -0.2812 0.2359 0.5612 0.052 Uiso 1 2 i calc R . .
C7 C -0.0926(5) 0.3291(4) 0.5566(3) 0.0475(11) Uani 1 2 i d . . .
C8 C 0.0124(5) 0.4238(4) 0.6181(3) 0.0466(11) Uani 1 2 i d . . .
C9 C -0.0091(4) 0.4802(3) 0.7175(3) 0.0420(10) Uani 1 2 i d . . .
H9 H 0.0651 0.5467 0.7599 0.050 Uiso 1 2 i calc R . .
C10 C -0.0899(6) 0.2714(4) 0.4628(3) 0.0633(13) Uani 1 2 i d . . .
H10 H -0.1624 0.2103 0.4211 0.076 Uiso 1 2 i calc R . .
C11 C 0.0240(7) 0.3062(5) 0.4311(4) 0.0770(16) Uani 1 2 i d . . .
H11 H 0.0280 0.2670 0.3683 0.092 Uiso 1 2 i calc R . .
C12 C 0.1286(6) 0.3968(5) 0.4919(4) 0.0757(16) Uani 1 2 i d . . .
H12 H 0.2042 0.4187 0.4705 0.091 Uiso 1 2 i calc R . .
C13 C 0.1237(5) 0.4567(4) 0.5851(3) 0.0568(12) Uani 1 2 i d . . .
H13 H 0.1950 0.5191 0.6258 0.068 Uiso 1 2 i calc R . .
C14 C -0.2712(4) 0.4097(3) 0.6339(3) 0.0404(10) Uani 1 2 i d . . .
C15 C -0.4156(5) 0.4208(4) 0.6066(3) 0.0564(12) Uani 1 2 i d . . .
H15 H -0.4867 0.3589 0.5647 0.068 Uiso 1 2 i calc R . .
C16 C -0.4554(5) 0.5251(5) 0.6419(4) 0.0692(14) Uani 1 2 i d . . .
H16 H -0.5531 0.5328 0.6228 0.083 Uiso 1 2 i calc R . .
C17 C -0.3517(6) 0.6157(4) 0.7040(4) 0.0638(13) Uani 1 2 i d . . .
H17 H -0.3792 0.6847 0.7283 0.077 Uiso 1 2 i calc R . .
C18 C -0.2058(5) 0.6061(4) 0.7314(3) 0.0523(12) Uani 1 2 i d . . .
H18 H -0.1355 0.6685 0.7735 0.063 Uiso 1 2 i calc R . .
C19 C -0.1645(4) 0.5042(3) 0.6963(3) 0.0398(10) Uani 1 2 i d . . .
C20 C -0.2028(4) 0.1072(3) 0.7143(3) 0.0411(10) Uani 1 2 i d . . .
C21 C -0.1435(5) 0.0157(4) 0.7236(3) 0.0524(12) Uani 1 2 i d . . .
H21 H -0.0437 0.0244 0.7542 0.063 Uiso 1 2 i calc R . .
C22 C -0.2291(6) -0.0884(4) 0.6884(4) 0.0683(14) Uani 1 2 i d . . .
H22 H -0.1869 -0.1488 0.6963 0.082 Uiso 1 2 i calc R . .
C23 C -0.3762(7) -0.1039(4) 0.6418(4) 0.0804(16) Uani 1 2 i d . . .
H23 H -0.4337 -0.1743 0.6182 0.096 Uiso 1 2 i calc R . .
C24 C -0.4378(6) -0.0151(4) 0.6303(4) 0.0820(17) Uani 1 2 i d . . .
H24 H -0.5372 -0.0252 0.5977 0.098 Uiso 1 2 i calc R . .
C25 C -0.3518(5) 0.0907(4) 0.6675(3) 0.0634(13) Uani 1 2 i d . . .
H25 H -0.3949 0.1512 0.6609 0.076 Uiso 1 2 i calc R . .
C26 C 0.1777(4) 0.4533(3) 0.9287(3) 0.0414(10) Uani 1 2 i d . . .
C27 C 0.2863(5) 0.5132(4) 0.9097(3) 0.0559(12) Uani 1 2 i d . . .
H27 H 0.2895 0.4953 0.8456 0.067 Uiso 1 2 i calc R . .
C28 C 0.3889(5) 0.5989(4) 0.9851(4) 0.0682(14) Uani 1 2 i d . . .
H28 H 0.4587 0.6395 0.9711 0.082 Uiso 1 2 i calc R . .
C29 C 0.3885(5) 0.6242(4) 1.0801(4) 0.0722(15) Uani 1 2 i d . . .
H29 H 0.4577 0.6821 1.1304 0.087 Uiso 1 2 i calc R . .
C30 C 0.2857(5) 0.5640(4) 1.1010(3) 0.0665(14) Uani 1 2 i d . . .
H30 H 0.2862 0.5805 1.1657 0.080 Uiso 1 2 i calc R . .
C31 C 0.1810(5) 0.4786(4) 1.0256(3) 0.0503(11) Uani 1 2 i d . . .
H31 H 0.1123 0.4378 1.0403 0.060 Uiso 1 2 i calc R . .
C32 C 0.0356(4) 0.2226(3) 0.9120(3) 0.0372(10) Uani 1 2 i d . . .
C33 C -0.0688(4) 0.2008(3) 0.9550(3) 0.0380(10) Uani 1 2 i d . . .
H33 H -0.1631 0.2146 0.9337 0.046 Uiso 1 2 i calc R . .
C34 C -0.0326(4) 0.1582(3) 1.0297(3) 0.0351(9) Uani 1 2 i d . . .
C35 C 0.1089(4) 0.1395(3) 1.0618(3) 0.0370(10) Uani 1 2 i d . . .
H35 H 0.1343 0.1129 1.1130 0.044 Uiso 1 2 i calc R . .
C36 C 0.2125(4) 0.1602(3) 1.0183(3) 0.0350(9) Uani 1 2 i d . . .
C37 C 0.1754(4) 0.2019(3) 0.9435(3) 0.0405(10) Uani 1 2 i d . . .
H37 H 0.2450 0.2160 0.9143 0.049 Uiso 1 2 i calc R . .
C38 C -0.1483(4) 0.1380(3) 1.0745(3) 0.0407(10) Uani 1 2 i d . . .
O39 O -0.1022(3) 0.1160(3) 1.1537(2) 0.0630(9) Uani 1 2 i d . . .
H39 H -0.1713 0.1059 1.1740 0.076 Uiso 1 2 i calc R . .
O40 O -0.2738(3) 0.1403(3) 1.0372(2) 0.0764(11) Uani 1 2 i d . . .
C41 C 0.3638(4) 0.1394(3) 1.0537(3) 0.0430(10) Uani 1 2 i d . . .
O42 O 0.4090(3) 0.1214(3) 1.1283(2) 0.0706(10) Uani 1 2 i d . . .
O43 O 0.4427(3) 0.1446(3) 0.9956(2) 0.0689(10) Uani 1 2 i d . . .
H43 H 0.5248 0.1327 1.0178 0.083 Uiso 1 2 i calc R . .
O44 O -0.3145(4) 0.0763(3) 1.2226(3) 0.0712(11) Uani 1 2 i d . . .
H44A H -0.413(6) 0.084(4) 1.185(3) 0.085 Uiso 1 2 i d . . .
H44B H -0.322(7) 0.018(5) 1.215(4) 0.085 Uiso 1 2 i d . . .
O45 O -0.3159(6) -0.1345(4) 1.2525(4) 0.1257(17) Uani 1 2 i d . . .
C46 C -0.2584(6) -0.1491(6) 1.3288(5) 0.0838(17) Uani 1 2 i d . . .
C47 C -0.3001(8) -0.2554(6) 1.3349(6) 0.141(3) Uani 1 2 i d . . .
H47A H -0.3456 -0.2450 1.3859 0.169 Uiso 1 2 i calc R . .
H47B H -0.2147 -0.2883 1.3497 0.169 Uiso 1 2 i calc R . .
H47C H -0.3679 -0.3039 1.2733 0.169 Uiso 1 2 i calc R . .
C48 C -0.1556(10) -0.0660(7) 1.4084(7) 0.193(5) Uani 1 2 i d . . .
H48A H -0.0596 -0.0845 1.4129 0.232 Uiso 1 2 i calc R . .
H48B H -0.1781 -0.0605 1.4677 0.232 Uiso 1 2 i calc R . .
H48C H -0.1581 0.0042 1.3993 0.232 Uiso 1 2 i calc R . .

loop_
_atom_site_aniso_label
_atom_site_aniso_U_11
_atom_site_aniso_U_22
_atom_site_aniso_U_33
_atom_site_aniso_U_23
_atom_site_aniso_U_13
_atom_site_aniso_U_12
N1 0.0361(19) 0.051(2) 0.042(2) 0.0275(17) 0.0078(16) 0.0053(17)
C2 0.037(2) 0.045(3) 0.040(2) 0.020(2) 0.010(2) 0.006(2)
C3 0.046(3) 0.046(3) 0.038(2) 0.019(2) 0.010(2) 0.005(2)
C4 0.037(2) 0.046(3) 0.041(2) 0.021(2) 0.013(2) 0.004(2)
C5 0.038(2) 0.049(3) 0.043(2) 0.025(2) 0.009(2) 0.001(2)
C6 0.045(2) 0.044(3) 0.034(2) 0.0161(19) 0.0008(19) -0.002(2)
C7 0.061(3) 0.051(3) 0.039(3) 0.027(2) 0.015(2) 0.019(2)
C8 0.052(3) 0.057(3) 0.044(3) 0.032(2) 0.017(2) 0.015(2)
C9 0.041(2) 0.044(2) 0.043(2) 0.023(2) 0.0083(19) 0.000(2)
C10 0.092(4) 0.060(3) 0.042(3) 0.021(2) 0.019(3) 0.027(3)
C11 0.103(5) 0.105(5) 0.057(3) 0.044(3) 0.050(4) 0.053(4)
C12 0.076(4) 0.118(5) 0.073(4) 0.065(4) 0.041(3) 0.043(4)
C13 0.052(3) 0.079(3) 0.065(3) 0.049(3) 0.027(2) 0.023(2)
C14 0.043(3) 0.047(3) 0.035(2) 0.021(2) 0.010(2) 0.004(2)
C15 0.043(3) 0.065(3) 0.059(3) 0.030(3) 0.006(2) -0.002(2)
C16 0.049(3) 0.081(4) 0.089(4) 0.042(3) 0.024(3) 0.019(3)
C17 0.074(4) 0.058(3) 0.071(3) 0.025(3) 0.034(3) 0.023(3)
C18 0.057(3) 0.051(3) 0.047(3) 0.019(2) 0.017(2) -0.002(2)
C19 0.046(3) 0.040(3) 0.037(2) 0.019(2) 0.012(2) 0.006(2)
C20 0.039(2) 0.045(3) 0.043(2) 0.020(2) 0.0111(19) 0.005(2)
C21 0.050(3) 0.050(3) 0.056(3) 0.022(2) 0.011(2) 0.010(2)
C22 0.090(4) 0.043(3) 0.069(3) 0.023(3) 0.015(3) 0.012(3)
C23 0.092(4) 0.052(3) 0.085(4) 0.030(3) 0.008(3) -0.012(3)
C24 0.054(3) 0.069(4) 0.107(4) 0.035(3) 0.000(3) -0.014(3)
C25 0.055(3) 0.050(3) 0.083(3) 0.031(3) 0.008(3) 0.007(3)
C26 0.036(2) 0.047(3) 0.041(3) 0.019(2) 0.009(2) 0.002(2)
C27 0.045(3) 0.067(3) 0.054(3) 0.028(3) 0.009(2) -0.006(2)
C28 0.049(3) 0.066(3) 0.081(4) 0.030(3) 0.008(3) -0.013(3)
C29 0.056(3) 0.065(3) 0.068(4) 0.010(3) -0.003(3) -0.005(3)
C30 0.064(3) 0.076(4) 0.044(3) 0.008(3) 0.009(3) 0.011(3)
C31 0.047(3) 0.059(3) 0.045(3) 0.021(2) 0.012(2) 0.007(2)
C32 0.032(2) 0.044(2) 0.037(2) 0.0210(19) 0.0066(18) 0.0007(19)
C33 0.026(2) 0.044(2) 0.047(2) 0.023(2) 0.0086(19) 0.0068(18)
C34 0.028(2) 0.042(2) 0.038(2) 0.0178(19) 0.0131(18) 0.0035(18)
C35 0.041(2) 0.036(2) 0.035(2) 0.0175(18) 0.0083(19) 0.0044(19)
C36 0.029(2) 0.038(2) 0.039(2) 0.0178(19) 0.0078(18) 0.0041(18)
C37 0.031(2) 0.049(3) 0.046(2) 0.022(2) 0.0151(19) 0.0019(19)
C38 0.032(3) 0.046(3) 0.049(3) 0.026(2) 0.009(2) 0.0073(19)
O39 0.0457(18) 0.102(3) 0.066(2) 0.0541(19) 0.0265(16) 0.0125(17)
O40 0.0363(19) 0.134(3) 0.090(2) 0.074(2) 0.0249(18) 0.0192(19)
C41 0.032(2) 0.049(3) 0.050(3) 0.025(2) 0.009(2) 0.005(2)
O42 0.0463(19) 0.112(3) 0.074(2) 0.057(2) 0.0175(17) 0.0318(19)
O43 0.0310(16) 0.112(3) 0.088(2) 0.059(2) 0.0271(17) 0.0217(17)
O44 0.056(2) 0.100(3) 0.076(2) 0.053(3) 0.0248(18) 0.010(2)
O45 0.164(5) 0.135(4) 0.127(4) 0.083(3) 0.068(3) 0.058(3)
C46 0.073(4) 0.113(5) 0.097(5) 0.074(4) 0.030(3) 0.026(4)
C47 0.152(7) 0.121(6) 0.162(7) 0.090(6) 0.017(6) 0.037(5)
C48 0.147(8) 0.127(7) 0.221(10) 0.019(7) -0.014(8) -0.025(6)

loop_
_geom_bond_atom_site_label_1
_geom_bond_atom_site_label_2
_geom_bond_distance
_geom_bond_site_symmetry_2
_geom_bond_publ_flag
N1 C5 1.404(5) . ?
N1 C2 1.413(5) . ?
N1 C32 1.431(5) . ?
C2 C3 1.374(5) . ?
C2 C20 1.467(5) . ?
C3 C4 1.419(5) . ?
C3 C6 1.517(5) . ?
C4 C5 1.366(5) . ?
C4 C9 1.513(5) . ?
C5 C26 1.463(5) . ?
C6 C14 1.534(6) . ?
C6 C7 1.538(6) . ?
C6 H6 0.9800 . ?
C7 C10 1.375(6) . ?
C7 C8 1.396(6) . ?
C8 C13 1.387(6) . ?
C8 C9 1.516(6) . ?
C9 C19 1.521(5) . ?
C9 H9 0.9800 . ?
C10 C11 1.405(7) . ?
C10 H10 0.9300 . ?
C11 C12 1.361(7) . ?
C11 H11 0.9300 . ?
C12 C13 1.382(7) . ?
C12 H12 0.9300 . ?
C13 H13 0.9300 . ?
C14 C15 1.373(6) . ?
C14 C19 1.404(5) . ?
C15 C16 1.395(6) . ?
C15 H15 0.9300 . ?
C16 C17 1.360(7) . ?
C16 H16 0.9300 . ?
C17 C18 1.382(6) . ?
C17 H17 0.9300 . ?
C18 C19 1.374(6) . ?
C18 H18 0.9300 . ?
C20 C21 1.378(6) . ?
C20 C25 1.386(6) . ?
C21 C22 1.376(6) . ?
C21 H21 0.9300 . ?
C22 C23 1.371(7) . ?
C22 H22 0.9300 . ?
C23 C24 1.366(7) . ?
C23 H23 0.9300 . ?
C24 C25 1.393(6) . ?
C24 H24 0.9300 . ?
C25 H25 0.9300 . ?
C26 C31 1.384(5) . ?
C26 C27 1.397(5) . ?
C27 C28 1.382(6) . ?
C27 H27 0.9300 . ?
C28 C29 1.366(7) . ?
C28 H28 0.9300 . ?
C29 C30 1.376(7) . ?
C29 H29 0.9300 . ?
C30 C31 1.390(6) . ?
C30 H30 0.9300 . ?
C31 H31 0.9300 . ?
C32 C37 1.381(5) . ?
C32 C33 1.389(5) . ?
C33 C34 1.390(5) . ?
C33 H33 0.9300 . ?
C34 C35 1.387(5) . ?
C34 C38 1.494(5) . ?
C35 C36 1.384(5) . ?
C35 H35 0.9300 . ?
C36 C37 1.385(5) . ?
C36 C41 1.489(5) . ?
C37 H37 0.9300 . ?
C38 O40 1.199(4) . ?
C38 O39 1.296(4) . ?
O39 H39 0.8200 . ?
C41 O42 1.205(4) . ?
C41 O43 1.316(5) . ?
O43 H43 0.8200 . ?
O44 H44A 1.00(5) . ?
O44 H44B 0.71(5) . ?
O45 C46 1.225(6) . ?
C46 C48 1.393(9) . ?
C46 C47 1.437(8) . ?
C47 H47A 0.9600 . ?
C47 H47B 0.9600 . ?
C47 H47C 0.9600 . ?
C48 H48A 0.9600 . ?
C48 H48B 0.9600 . ?
C48 H48C 0.9600 . ?
